data_1502119
loop_
_publ_author_name
'Kumar, Rapolu Kiran'
'Ali, Md Ashif'
'Punniyamurthy, Tharmalingam'

_publ_section_title
;
 Pd-catalyzed C-H activation/C-N bond formation: a new route to
 1-aryl-1H-benzotriazoles.
;
_journal_issue 8
_journal_name_full 'Organic letters'
_journal_page_first 2102
_journal_page_last 2105
_journal_paper_doi 10.1021/ol200523a
_journal_volume 13
_journal_year 2011
_chemical_formula_moiety 'C16 H17 N3'
_chemical_formula_sum 'C16 H17 N3'
_chemical_formula_weight 251.3304
_chemical_name_systematic
; 
 ? 
;
_space_group_IT_number 61
_symmetry_cell_setting orthorhombic
_symmetry_space_group_name_Hall '-P 2ac 2ab'
_symmetry_space_group_name_H-M 'P b c a'
_atom_sites_solution_hydrogens geom
_atom_sites_solution_primary direct
_atom_sites_solution_secondary difmap
_audit_creation_method SHELXL-97
_cell_angle_alpha 90.00
_cell_angle_beta 90.00
_cell_angle_gamma 90.00
_cell_formula_units_Z 8
_cell_length_a 13.2943(7)
_cell_length_b 7.4099(4)
_cell_length_c 27.6216(14)
_cell_measurement_reflns_used 2458
_cell_measurement_temperature 296(2)
_cell_measurement_theta_max 20.58
_cell_measurement_theta_min 2.95
_cell_volume 2721.0(2)
_computing_structure_refinement 'SHELXL-97 (Sheldrick, 1997)'
_computing_structure_solution 'SHELXS-97 (Sheldrick, 1990)'
_diffrn_ambient_temperature 296(2)
_diffrn_measured_fraction_theta_full 0.981
_diffrn_measured_fraction_theta_max 0.981
_diffrn_measurement_device_type 'CCD area detector'
_diffrn_measurement_method 'phi and omega scans'
_diffrn_radiation_monochromator graphite
_diffrn_radiation_source 'fine-focus sealed tube'
_diffrn_radiation_type MoK\a
_diffrn_radiation_wavelength 0.71073
_diffrn_reflns_av_R_equivalents 0.0641
_diffrn_reflns_av_sigmaI/netI 0.0420
_diffrn_reflns_limit_h_max 17
_diffrn_reflns_limit_h_min -17
_diffrn_reflns_limit_k_max 9
_diffrn_reflns_limit_k_min -8
_diffrn_reflns_limit_l_max 36
_diffrn_reflns_limit_l_min -35
_diffrn_reflns_number 23783
_diffrn_reflns_theta_full 28.02
_diffrn_reflns_theta_max 28.02
_diffrn_reflns_theta_min 1.47
_exptl_absorpt_coefficient_mu 0.075
_exptl_absorpt_correction_T_max 0.981
_exptl_absorpt_correction_T_min 0.968
_exptl_absorpt_correction_type multi-scan
_exptl_absorpt_process_details SADABS
_exptl_crystal_colour colorless
_exptl_crystal_density_diffrn 1.227
_exptl_crystal_density_method 'not measured'
_exptl_crystal_description block
_exptl_crystal_F_000 1072
_exptl_crystal_size_max 0.44
_exptl_crystal_size_mid 0.36
_exptl_crystal_size_min 0.26
_refine_diff_density_max 0.153
_refine_diff_density_min -0.132
_refine_diff_density_rms 0.040
_refine_ls_extinction_coef 0.0108(12)
_refine_ls_extinction_expression Fc^*^=kFc[1+0.001xFc^2^\l^3^/sin(2\q)]^-1/4^
_refine_ls_extinction_method SHELXL
_refine_ls_goodness_of_fit_ref 0.995
_refine_ls_matrix_type full
_refine_ls_number_parameters 177
_refine_ls_number_reflns 3161
_refine_ls_number_restraints 0
_refine_ls_restrained_S_all 0.995
_refine_ls_R_factor_all 0.0952
_refine_ls_R_factor_gt 0.0497
_refine_ls_shift/su_max 0.008
_refine_ls_shift/su_mean 0.002
_refine_ls_structure_factor_coef Fsqd
_refine_ls_weighting_details 'calc w=1/[\s^2^(Fo^2^)+(0.0703P)^2^+0.0000P] where P=(Fo^2^+2Fc^2^)/3'
_refine_ls_weighting_scheme calc
_refine_ls_wR_factor_gt 0.1191
_refine_ls_wR_factor_ref 0.1369
_reflns_number_gt 1810
_reflns_number_total 3161
_reflns_threshold_expression >2sigma(I)
_cod_data_source_file ol200523a_si_002.cif
_cod_data_source_block p
_cod_original_sg_symbol_H-M Pbca
_cod_database_code 1502119

loop_
_symmetry_equiv_pos_as_xyz
'x, y, z'
'-x+1/2, -y, z+1/2'
'-x, y+1/2, -z+1/2'
'x+1/2, -y+1/2, -z'
'-x, -y, -z'
'x-1/2, y, -z-1/2'
'x, -y-1/2, z-1/2'
'-x-1/2, y-1/2, z'

loop_
_atom_site_label
_atom_site_type_symbol
_atom_site_fract_x
_atom_site_fract_y
_atom_site_fract_z
_atom_site_U_iso_or_equiv
_atom_site_adp_type
_atom_site_occupancy
_atom_site_symmetry_multiplicity
_atom_site_calc_flag
_atom_site_refinement_flags
C3 C 0.83360(12) 0.1616(2) 0.39702(5) 0.0445(4) Uani 1 1 d .
C2 C 0.72889(11) 0.1570(2) 0.40241(5) 0.0471(4) Uani 1 1 d .
H2 H 0.6867 0.1803 0.3763 0.057 Uiso 1 1 calc R
C4 C 0.89635(12) 0.1227(2) 0.43563(6) 0.0499(4) Uani 1 1 d .
C6 C 0.75466(13) 0.0786(2) 0.48725(5) 0.0514(4) Uani 1 1 d .
C1 C 0.69020(12) 0.1172(2) 0.44714(5) 0.0481(4) Uani 1 1 d .
C5 C 0.85674(13) 0.0805(2) 0.48117(6) 0.0556(5) Uani 1 1 d .
H5 H 0.8992 0.0541 0.5070 0.067 Uiso 1 1 calc R
C12 C 0.87707(11) 0.2422(2) 0.31014(5) 0.0447(4) Uani 1 1 d .
C11 C 0.94464(11) 0.1969(2) 0.27407(6) 0.0501(4) Uani 1 1 d .
H11 H 1.0040 0.1381 0.2823 0.060 Uiso 1 1 calc R
C8 C 0.76890(12) 0.3674(2) 0.25012(6) 0.0542(5) Uani 1 1 d .
H8 H 0.7088 0.4243 0.2421 0.065 Uiso 1 1 calc R
C7 C 0.78924(12) 0.3317(2) 0.29811(6) 0.0507(4) Uani 1 1 d .
H7 H 0.7444 0.3674 0.3221 0.061 Uiso 1 1 calc R
C10 C 0.92554(12) 0.2376(2) 0.22589(6) 0.0509(4) Uani 1 1 d .
C9 C 0.83485(13) 0.3214(2) 0.21346(6) 0.0528(4) Uani 1 1 d .
C14 C 0.80765(15) 0.3620(3) 0.16141(6) 0.0753(6) Uani 1 1 d .
H14A H 0.7406 0.4099 0.1600 0.113 Uiso 1 1 calc R
H14B H 0.8110 0.2530 0.1427 0.113 Uiso 1 1 calc R
H14C H 0.8540 0.4488 0.1485 0.113 Uiso 1 1 calc R
C15 C 0.57787(12) 0.1149(3) 0.45384(7) 0.0650(5) Uani 1 1 d .
H15A H 0.5459 0.1608 0.4252 0.097 Uiso 1 1 calc R
H15B H 0.5601 0.1890 0.4810 0.097 Uiso 1 1 calc R
H15C H 0.5559 -0.0067 0.4596 0.097 Uiso 1 1 calc R
C13 C 1.00154(14) 0.1873(3) 0.18780(7) 0.0744(6) Uani 1 1 d .
H13A H 1.0601 0.1374 0.2031 0.112 Uiso 1 1 calc R
H13B H 1.0201 0.2929 0.1698 0.112 Uiso 1 1 calc R
H13C H 0.9728 0.0995 0.1663 0.112 Uiso 1 1 calc R
C16 C 0.71047(14) 0.0359(3) 0.53637(6) 0.0711(6) Uani 1 1 d .
H16A H 0.7637 0.0082 0.5586 0.107 Uiso 1 1 calc R
H16B H 0.6662 -0.0660 0.5337 0.107 Uiso 1 1 calc R
H16C H 0.6734 0.1384 0.5480 0.107 Uiso 1 1 calc R
N3 N 0.89758(9) 0.19777(18) 0.35925(4) 0.0480(4) Uani 1 1 d .
N1 N 0.99493(10) 0.1360(2) 0.42040(5) 0.0643(5) Uani 1 1 d .
N2 N 0.99538(9) 0.1810(2) 0.37466(5) 0.0619(4) Uani 1 1 d .

loop_
_atom_site_aniso_label
_atom_site_aniso_U_11
_atom_site_aniso_U_22
_atom_site_aniso_U_33
_atom_site_aniso_U_23
_atom_site_aniso_U_13
_atom_site_aniso_U_12
C3 0.0453(9) 0.0462(10) 0.0421(9) -0.0031(7) -0.0009(7) 0.0006(7)
C2 0.0469(10) 0.0530(11) 0.0413(9) 0.0012(7) -0.0037(7) -0.0011(7)
C4 0.0485(10) 0.0556(11) 0.0457(9) -0.0042(8) -0.0066(8) 0.0047(7)
C6 0.0647(11) 0.0478(10) 0.0419(9) -0.0049(7) -0.0021(8) 0.0010(8)
C1 0.0540(10) 0.0469(10) 0.0435(9) -0.0031(7) 0.0028(7) -0.0018(7)
C5 0.0668(11) 0.0579(11) 0.0420(9) -0.0028(7) -0.0106(8) 0.0067(8)
C12 0.0436(9) 0.0445(10) 0.0458(9) 0.0017(7) 0.0018(7) -0.0020(7)
C11 0.0434(9) 0.0491(11) 0.0577(11) 0.0022(8) 0.0041(8) 0.0043(7)
C8 0.0515(10) 0.0559(12) 0.0553(10) 0.0102(8) 0.0021(8) 0.0088(8)
C7 0.0499(10) 0.0512(11) 0.0510(10) 0.0026(8) 0.0085(8) 0.0047(8)
C10 0.0538(9) 0.0479(11) 0.0509(10) 0.0033(8) 0.0105(8) -0.0020(8)
C9 0.0589(10) 0.0507(11) 0.0487(10) 0.0069(8) 0.0056(8) -0.0026(8)
C14 0.0854(15) 0.0852(16) 0.0552(12) 0.0170(10) 0.0029(10) 0.0037(10)
C15 0.0596(11) 0.0745(14) 0.0608(11) 0.0045(9) 0.0099(9) -0.0062(9)
C13 0.0770(14) 0.0787(15) 0.0674(12) 0.0053(10) 0.0267(10) 0.0139(11)
C16 0.0919(14) 0.0770(14) 0.0444(10) 0.0015(9) 0.0059(9) -0.0001(11)
N3 0.0400(7) 0.0588(9) 0.0454(8) 0.0000(6) -0.0010(6) 0.0017(6)
N1 0.0541(10) 0.0839(12) 0.0550(10) -0.0010(8) -0.0079(7) 0.0087(7)
N2 0.0426(9) 0.0816(12) 0.0616(10) 0.0000(8) -0.0036(7) 0.0045(7)

loop_
_atom_type_symbol
_atom_type_description
_atom_type_scat_dispersion_real
_atom_type_scat_dispersion_imag
_atom_type_scat_source
C C 0.0033 0.0016 'International Tables Vol C Tables 4.2.6.8 and 6.1.1.4'
H H 0.0000 0.0000 'International Tables Vol C Tables 4.2.6.8 and 6.1.1.4'
N N 0.0061 0.0033 'International Tables Vol C Tables 4.2.6.8 and 6.1.1.4'

loop_
_geom_angle_atom_site_label_1
_geom_angle_atom_site_label_2
_geom_angle_atom_site_label_3
_geom_angle
N3 C3 C4 104.64(13)
N3 C3 C2 134.55(13)
C4 C3 C2 120.80(14)
C1 C2 C3 118.30(14)
N1 C4 C3 108.82(14)
N1 C4 C5 130.35(15)
C3 C4 C5 120.82(15)
C5 C6 C1 119.85(14)
C5 C6 C16 119.86(15)
C1 C6 C16 120.29(15)
C2 C1 C6 121.12(15)
C2 C1 C15 119.07(15)
C6 C1 C15 119.81(14)
C6 C5 C4 119.09(15)
C11 C12 C7 119.43(14)
C11 C12 N3 120.43(14)
C7 C12 N3 120.13(13)
C12 C11 C10 121.30(15)
C7 C8 C9 122.19(16)
C8 C7 C12 119.25(15)
C11 C10 C9 119.30(14)
C11 C10 C13 119.58(15)
C9 C10 C13 121.11(15)
C8 C9 C10 118.45(15)
C8 C9 C14 119.71(16)
C10 C9 C14 121.84(15)
C3 N3 N2 109.48(12)
C3 N3 C12 130.64(12)
N2 N3 C12 119.86(13)
N2 N1 C4 108.50(13)
N1 N2 N3 108.56(12)

loop_
_geom_bond_atom_site_label_1
_geom_bond_atom_site_label_2
_geom_bond_distance
C3 N3 1.3725(18)
C3 C4 1.384(2)
C3 C2 1.400(2)
C2 C1 1.370(2)
C4 N1 1.380(2)
C4 C5 1.399(2)
C6 C5 1.367(2)
C6 C1 1.430(2)
C6 C16 1.512(2)
C1 C15 1.505(2)
C12 C11 1.383(2)
C12 C7 1.383(2)
C12 N3 1.4222(18)
C11 C10 1.388(2)
C8 C7 1.378(2)
C8 C9 1.382(2)
C10 C9 1.399(2)
C10 C13 1.505(2)
C9 C14 1.513(2)
N3 N2 1.3737(16)
N1 N2 1.3068(18)
